data_2236886
loop_
_publ_author_name
'Bhatt, Nilay'
'Bhatt, Pralav'
'Nimavat, Kiran'
'Govender, Thavendran'
'Kruger, Hendrik G.'
'Maguire, Glenn E. M.'

_publ_section_title
;
 Methyl
 2-(2,3,5-trimethyl-1,1-dioxo-2<i>H</i>-1\l^6^,2,6-thiadiazin-4-yl)benzoate
;
_journal_coeditor_code HB6962
_journal_issue 12
_journal_name_full 'Acta Crystallographica Section E'
_journal_page_first o3360
_journal_paper_doi 10.1107/S1600536812046375
_journal_volume 68
_journal_year 2012
_chemical_formula_iupac 'C14 H16 N2 O4 S'
_chemical_formula_moiety 'C14 H16 N2 O4 S'
_chemical_formula_sum 'C14 H16 N2 O4 S'
_chemical_formula_weight 308.35
_chemical_name_systematic
;
Methyl
2-(2,3,5-trimethyl-1,1-dioxo-2<i>H</i>-1\l^6^,2,6-thiadiazin-4-yl)benzoate
;
_space_group_IT_number 33
_symmetry_cell_setting orthorhombic
_symmetry_space_group_name_Hall 'P 2c -2n'
_symmetry_space_group_name_H-M 'P n a 21'
_atom_sites_solution_hydrogens geom
_atom_sites_solution_primary direct
_atom_sites_solution_secondary difmap
_audit_creation_method SHELXL-97
_cell_angle_alpha 90.00
_cell_angle_beta 90.00
_cell_angle_gamma 90.00
_cell_formula_units_Z 8
_cell_length_a 13.5954(3)
_cell_length_b 8.0683(2)
_cell_length_c 25.9554(7)
_cell_measurement_reflns_used 33574
_cell_measurement_temperature 173(2)
_cell_measurement_theta_max 27.47
_cell_measurement_theta_min 2.64
_cell_volume 2847.09(12)
_computing_cell_refinement 'DENZO-SMN (Otwinowski & Minor, 1997)'
_computing_data_collection 'COLLECT (Nonius, 2000)'
_computing_data_reduction 'DENZO-SMN (Otwinowski & Minor, 1997)'
_computing_molecular_graphics 'OLEX2 (Dolomanov <i>et al.</i>, 2009)'
_computing_publication_material 'SHELXL97 (Sheldrick, 2008)'
_computing_structure_refinement 'SHELXL97 (Sheldrick, 2008)'
_computing_structure_solution 'SHELXS97 (Sheldrick, 2008)'
_diffrn_ambient_temperature 173(2)
_diffrn_measured_fraction_theta_full 0.998
_diffrn_measured_fraction_theta_max 0.998
_diffrn_measurement_device_type 'Nonius KappaCCD'
_diffrn_measurement_method '1.2\% \f scans and \w scans'
_diffrn_radiation_monochromator graphite
_diffrn_radiation_source 'fine-focus sealed tube'
_diffrn_radiation_type MoK\a
_diffrn_radiation_wavelength 0.71073
_diffrn_reflns_av_R_equivalents 0.0570
_diffrn_reflns_av_sigmaI/netI 0.0523
_diffrn_reflns_limit_h_max 17
_diffrn_reflns_limit_h_min -17
_diffrn_reflns_limit_k_max 10
_diffrn_reflns_limit_k_min -10
_diffrn_reflns_limit_l_max 30
_diffrn_reflns_limit_l_min -33
_diffrn_reflns_number 33574
_diffrn_reflns_theta_full 27.47
_diffrn_reflns_theta_max 27.47
_diffrn_reflns_theta_min 2.64
_diffrn_standards_decay_% 0
_diffrn_standards_interval_count 0
_diffrn_standards_interval_time 0
_diffrn_standards_number 0
_exptl_absorpt_coefficient_mu 0.245
_exptl_absorpt_correction_T_max 0.9503
_exptl_absorpt_correction_T_min 0.9345
_exptl_absorpt_correction_type multi-scan
_exptl_absorpt_process_details '(SADABS; Sheldrick, 1996)'
_exptl_crystal_colour yellow
_exptl_crystal_density_diffrn 1.439
_exptl_crystal_density_method 'not measured'
_exptl_crystal_description block
_exptl_crystal_F_000 1296
_exptl_crystal_size_max 0.28
_exptl_crystal_size_mid 0.22
_exptl_crystal_size_min 0.21
_refine_diff_density_max 0.206
_refine_diff_density_min -0.254
_refine_ls_abs_structure_details 'Flack (1983), 2751 Friedel pairs'
_refine_ls_abs_structure_Flack -0.06(5)
_refine_ls_extinction_coef 0.0022(4)
_refine_ls_extinction_expression Fc^*^=kFc[1+0.001xFc^2^\l^3^/sin(2\q)]^-1/4^
_refine_ls_extinction_method 'SHELXL97 (Sheldrick, 2008)'
_refine_ls_goodness_of_fit_ref 0.985
_refine_ls_hydrogen_treatment constr
_refine_ls_matrix_type full
_refine_ls_number_parameters 388
_refine_ls_number_reflns 6094
_refine_ls_number_restraints 1
_refine_ls_restrained_S_all 0.985
_refine_ls_R_factor_all 0.0649
_refine_ls_R_factor_gt 0.0372
_refine_ls_shift/su_max 0.000
_refine_ls_shift/su_mean 0.000
_refine_ls_structure_factor_coef Fsqd
_refine_ls_weighting_details 'calc w=1/[\s^2^(Fo^2^)+(0.0445P)^2^] where P=(Fo^2^+2Fc^2^)/3'
_refine_ls_weighting_scheme calc
_refine_ls_wR_factor_gt 0.0742
_refine_ls_wR_factor_ref 0.0825
_reflns_number_gt 4522
_reflns_number_total 6094
_reflns_threshold_expression I>2\s(I)
_cod_data_source_file hb6962.cif
_cod_data_source_block I
_cod_database_code 2236886
_cod_database_fobs_code 2236886

loop_
_symmetry_equiv_pos_as_xyz
'x, y, z'
'-x, -y, z+1/2'
'-x+1/2, y+1/2, z+1/2'
'x+1/2, -y+1/2, z'

loop_
_atom_site_type_symbol
_atom_site_label
_atom_site_fract_x
_atom_site_fract_y
_atom_site_fract_z
_atom_site_U_iso_or_equiv
_atom_site_adp_type
_atom_site_calc_flag
_atom_site_refinement_flags
_atom_site_occupancy
_atom_site_symmetry_multiplicity
S S1A 0.16819(4) 0.24471(7) 0.03146(3) 0.02850(14) Uani d . 1 1
O O1A 0.17683(12) 0.3922(2) 0.06114(8) 0.0473(5) Uani d . 1 1
O O2A 0.19297(13) 0.2610(2) -0.02157(7) 0.0484(5) Uani d . 1 1
O O3A 0.01809(15) 0.1560(2) 0.18508(7) 0.0479(5) Uani d . 1 1
O O4A 0.01511(13) 0.01517(19) 0.25899(7) 0.0390(4) Uani d . 1 1
N N1A 0.22849(14) 0.0982(2) 0.05644(9) 0.0407(6) Uani d . 1 1
N N2A 0.05030(13) 0.1839(2) 0.03452(8) 0.0281(4) Uani d . 1 1
C C1A 0.26014(19) -0.1285(4) 0.11282(13) 0.0533(9) Uani d . 1 1
H H1A1 0.3238 -0.1211 0.0953 0.080 Uiso calc R 1 1
H H1A2 0.2355 -0.2424 0.1107 0.080 Uiso calc R 1 1
H H1A3 0.2680 -0.0971 0.1491 0.080 Uiso calc R 1 1
C C2A 0.18851(17) -0.0136(3) 0.08748(10) 0.0324(6) Uani d . 1 1
C C3A 0.08626(17) -0.0289(2) 0.09642(9) 0.0242(5) Uani d . 1 1
C C4A 0.02022(16) 0.0661(3) 0.06916(9) 0.0252(5) Uani d . 1 1
C C5A -0.08899(15) 0.0468(3) 0.07394(11) 0.0315(6) Uani d . 1 1
H H5A1 -0.1181 0.1524 0.0847 0.047 Uiso calc R 1 1
H H5A2 -0.1038 -0.0384 0.0997 0.047 Uiso calc R 1 1
H H5A3 -0.1165 0.0138 0.0406 0.047 Uiso calc R 1 1
C C6A -0.01996(19) 0.2803(3) 0.00249(11) 0.0439(7) Uani d . 1 1
H H6A1 -0.0556 0.2049 -0.0205 0.066 Uiso calc R 1 1
H H6A2 0.0163 0.3619 -0.0181 0.066 Uiso calc R 1 1
H H6A3 -0.0669 0.3377 0.0249 0.066 Uiso calc R 1 1
C C7A 0.04993(16) -0.1651(3) 0.13101(10) 0.0254(5) Uani d . 1 1
C C8A 0.02189(16) -0.1410(3) 0.18317(9) 0.0248(5) Uani d . 1 1
C C9A -0.00644(17) -0.2776(3) 0.21258(11) 0.0334(6) Uani d . 1 1
H H9A -0.0260 -0.2618 0.2474 0.040 Uiso calc R 1 1
C C10A -0.00654(18) -0.4363(3) 0.19185(10) 0.0359(6) Uani d . 1 1
H H10A -0.0251 -0.5284 0.2125 0.043 Uiso calc R 1 1
C C11A 0.02038(17) -0.4595(3) 0.14124(11) 0.0343(6) Uani d . 1 1
H H11A 0.0201 -0.5677 0.1268 0.041 Uiso calc R 1 1
C C12A 0.04773(17) -0.3253(3) 0.11149(10) 0.0299(6) Uani d . 1 1
H H12A 0.0656 -0.3431 0.0765 0.036 Uiso calc R 1 1
C C13A 0.01886(17) 0.0251(3) 0.20735(10) 0.0303(6) Uani d . 1 1
C C14A 0.0134(2) 0.1689(3) 0.28670(11) 0.0429(7) Uani d . 1 1
H H14A 0.0672 0.2399 0.2747 0.064 Uiso calc R 1 1
H H14B 0.0214 0.1471 0.3236 0.064 Uiso calc R 1 1
H H14C -0.0496 0.2248 0.2808 0.064 Uiso calc R 1 1
S S1B 0.10386(4) 0.26833(7) 0.45180(2) 0.02889(15) Uani d . 1 1
O O1B 0.08708(12) 0.3200(2) 0.50324(7) 0.0447(5) Uani d . 1 1
O O2B 0.08897(11) 0.09637(19) 0.44206(8) 0.0484(5) Uani d . 1 1
O O3B 0.24965(14) 0.35986(19) 0.29068(7) 0.0485(5) Uani d . 1 1
O O4B 0.24683(13) 0.50555(18) 0.21771(7) 0.0395(5) Uani d . 1 1
N N1B 0.04139(13) 0.3758(2) 0.41302(9) 0.0339(5) Uani d . 1 1
N N2B 0.22197(13) 0.3092(2) 0.43775(8) 0.0281(5) Uani d . 1 1
C C1B 0.00445(19) 0.5920(4) 0.35389(13) 0.0504(8) Uani d . 1 1
H H1B1 0.0175 0.5786 0.3170 0.076 Uiso calc R 1 1
H H1B2 0.0086 0.7096 0.3631 0.076 Uiso calc R 1 1
H H1B3 -0.0616 0.5504 0.3618 0.076 Uiso calc R 1 1
C C2B 0.07937(18) 0.4957(3) 0.38431(9) 0.0285(5) Uani d . 1 1
C C3B 0.18034(17) 0.5317(3) 0.38014(9) 0.0243(5) Uani d . 1 1
C C4B 0.24909(16) 0.4372(3) 0.40624(9) 0.0242(5) Uani d . 1 1
C C5B 0.35705(16) 0.4635(3) 0.40010(11) 0.0332(6) Uani d . 1 1
H H5B1 0.3863 0.4888 0.4337 0.050 Uiso calc R 1 1
H H5B2 0.3686 0.5562 0.3765 0.050 Uiso calc R 1 1
H H5B3 0.3872 0.3628 0.3861 0.050 Uiso calc R 1 1
C C6B 0.29451(18) 0.2085(3) 0.46649(11) 0.0398(7) Uani d . 1 1
H H6B1 0.3402 0.1565 0.4422 0.060 Uiso calc R 1 1
H H6B2 0.2601 0.1224 0.4861 0.060 Uiso calc R 1 1
H H6B3 0.3312 0.2799 0.4902 0.060 Uiso calc R 1 1
C C7B 0.21176(16) 0.6741(2) 0.34682(10) 0.0250(5) Uani d . 1 1
C C8B 0.23889(15) 0.6576(3) 0.29426(10) 0.0259(5) Uani d . 1 1
C C9B 0.26085(17) 0.7992(3) 0.26573(10) 0.0318(6) Uani d . 1 1
H H9B 0.2788 0.7882 0.2305 0.038 Uiso calc R 1 1
C C10B 0.25717(18) 0.9542(3) 0.28739(11) 0.0367(6) Uani d . 1 1
H H10B 0.2726 1.0490 0.2672 0.044 Uiso calc R 1 1
C C11B 0.23110(18) 0.9722(3) 0.33840(10) 0.0348(6) Uani d . 1 1
H H11B 0.2286 1.0794 0.3535 0.042 Uiso calc R 1 1
C C12B 0.20849(18) 0.8329(3) 0.36763(10) 0.0313(6) Uani d . 1 1
H H12B 0.1903 0.8465 0.4027 0.038 Uiso calc R 1 1
C C13B 0.24545(16) 0.4921(3) 0.26875(10) 0.0283(6) Uani d . 1 1
C C14B 0.2508(2) 0.3515(3) 0.18876(10) 0.0433(7) Uani d . 1 1
H H14D 0.3151 0.2989 0.1939 0.065 Uiso calc R 1 1
H H14E 0.2412 0.3748 0.1520 0.065 Uiso calc R 1 1
H H14F 0.1989 0.2768 0.2008 0.065 Uiso calc R 1 1

loop_
_atom_site_aniso_label
_atom_site_aniso_U_11
_atom_site_aniso_U_22
_atom_site_aniso_U_33
_atom_site_aniso_U_12
_atom_site_aniso_U_13
_atom_site_aniso_U_23
S1A 0.0315(3) 0.0281(3) 0.0259(3) -0.0024(3) 0.0061(3) 0.0015(3)
O1A 0.0388(10) 0.0397(10) 0.0635(15) -0.0022(8) -0.0006(9) -0.0202(9)
O2A 0.0550(11) 0.0627(12) 0.0276(11) -0.0042(9) 0.0155(9) 0.0088(9)
O3A 0.0854(15) 0.0268(10) 0.0315(11) -0.0043(9) 0.0104(10) -0.0007(8)
O4A 0.0536(11) 0.0373(10) 0.0261(11) 0.0004(8) 0.0042(9) -0.0035(8)
N1A 0.0275(11) 0.0427(12) 0.0520(16) 0.0031(9) 0.0068(10) 0.0163(11)
N2A 0.0270(10) 0.0294(10) 0.0280(12) -0.0015(8) -0.0031(9) 0.0067(10)
C1A 0.0287(14) 0.0637(19) 0.067(2) 0.0114(13) 0.0020(14) 0.0279(16)
C2A 0.0294(13) 0.0372(14) 0.0305(15) 0.0034(11) 0.0010(11) 0.0061(11)
C3A 0.0271(12) 0.0242(11) 0.0213(13) -0.0004(9) 0.0015(10) -0.0011(10)
C4A 0.0295(12) 0.0239(12) 0.0223(13) -0.0019(9) 0.0007(10) -0.0019(10)
C5A 0.0271(13) 0.0286(12) 0.0388(16) -0.0015(10) -0.0014(11) 0.0032(11)
C6A 0.0427(16) 0.0372(14) 0.052(2) 0.0030(12) -0.0096(14) 0.0166(13)
C7A 0.0200(11) 0.0265(12) 0.0297(15) 0.0033(9) -0.0009(10) 0.0040(10)
C8A 0.0251(11) 0.0252(12) 0.0240(14) 0.0013(9) -0.0012(10) 0.0028(10)
C9A 0.0333(13) 0.0342(13) 0.0328(16) -0.0006(11) 0.0035(11) 0.0058(12)
C10A 0.0424(14) 0.0282(13) 0.0372(17) -0.0024(11) 0.0017(13) 0.0120(12)
C11A 0.0386(14) 0.0247(12) 0.0396(17) 0.0033(10) 0.0015(12) 0.0029(12)
C12A 0.0328(13) 0.0284(13) 0.0284(15) 0.0012(10) 0.0023(11) -0.0004(11)
C13A 0.0301(14) 0.0330(14) 0.0279(16) -0.0022(10) 0.0037(11) 0.0006(11)
C14A 0.0494(16) 0.0449(16) 0.0342(17) -0.0054(12) 0.0060(13) -0.0159(12)
S1B 0.0294(3) 0.0277(3) 0.0295(4) 0.0015(2) 0.0053(3) 0.0029(3)
O1B 0.0433(10) 0.0624(12) 0.0284(12) 0.0088(9) 0.0098(9) 0.0041(10)
O2B 0.0416(10) 0.0235(8) 0.0800(17) -0.0027(7) 0.0053(10) -0.0049(9)
O3B 0.0853(15) 0.0260(9) 0.0342(12) 0.0006(10) 0.0057(11) 0.0002(8)
O4B 0.0579(12) 0.0349(10) 0.0257(12) -0.0001(8) 0.0039(8) -0.0017(8)
N1B 0.0273(11) 0.0402(12) 0.0342(13) -0.0019(9) 0.0021(9) 0.0113(10)
N2B 0.0282(10) 0.0297(9) 0.0266(12) 0.0022(8) -0.0006(9) 0.0040(9)
C1B 0.0318(14) 0.0645(18) 0.055(2) -0.0014(13) -0.0074(14) 0.0273(15)
C2B 0.0301(12) 0.0297(12) 0.0257(14) 0.0033(10) -0.0003(10) 0.0019(10)
C3B 0.0283(12) 0.0239(11) 0.0208(13) 0.0020(9) 0.0031(10) -0.0003(10)
C4B 0.0281(11) 0.0217(11) 0.0230(13) -0.0006(9) 0.0002(10) -0.0010(10)
C5B 0.0277(12) 0.0356(13) 0.0364(16) 0.0004(10) 0.0000(11) 0.0068(11)
C6B 0.0340(13) 0.0436(13) 0.0417(19) 0.0071(11) -0.0039(12) 0.0145(13)
C7B 0.0215(11) 0.0239(12) 0.0295(15) -0.0005(9) -0.0045(10) 0.0020(10)
C8B 0.0238(12) 0.0240(12) 0.0299(15) -0.0008(9) -0.0002(10) 0.0024(10)
C9B 0.0350(13) 0.0350(13) 0.0254(15) 0.0004(10) 0.0011(11) 0.0061(11)
C10B 0.0433(15) 0.0256(13) 0.0413(18) -0.0019(11) -0.0004(13) 0.0077(12)
C11B 0.0405(14) 0.0223(12) 0.0415(18) 0.0003(10) -0.0050(12) 0.0019(11)
C12B 0.0332(13) 0.0296(13) 0.0311(16) 0.0022(11) -0.0039(11) -0.0003(11)
C13B 0.0261(12) 0.0324(14) 0.0265(15) -0.0028(10) 0.0026(11) 0.0000(11)
C14B 0.0547(17) 0.0465(16) 0.0286(17) -0.0063(12) 0.0051(13) -0.0135(12)

loop_
_atom_type_symbol
_atom_type_description
_atom_type_scat_dispersion_real
_atom_type_scat_dispersion_imag
_atom_type_scat_source
C C 0.0033 0.0016 'International Tables Vol C Tables 4.2.6.8 and 6.1.1.4'
H H 0.0000 0.0000 'International Tables Vol C Tables 4.2.6.8 and 6.1.1.4'
N N 0.0061 0.0033 'International Tables Vol C Tables 4.2.6.8 and 6.1.1.4'
O O 0.0106 0.0060 'International Tables Vol C Tables 4.2.6.8 and 6.1.1.4'
S S 0.1246 0.1234 'International Tables Vol C Tables 4.2.6.8 and 6.1.1.4'

loop_
_geom_angle_atom_site_label_1
_geom_angle_atom_site_label_2
_geom_angle_atom_site_label_3
_geom_angle
O1A S1A O2A 115.27(12)
O1A S1A N1A 111.17(13)
O2A S1A N1A 110.10(11)
O1A S1A N2A 107.33(10)
O2A S1A N2A 107.39(11)
N1A S1A N2A 104.94(10)
C13A O4A C14A 116.69(19)
C2A N1A S1A 123.12(16)
C4A N2A C6A 122.55(19)
C4A N2A S1A 121.25(15)
C6A N2A S1A 115.74(15)
C2A C1A H1A1 109.5
C2A C1A H1A2 109.5
H1A1 C1A H1A2 109.5
C2A C1A H1A3 109.5
H1A1 C1A H1A3 109.5
H1A2 C1A H1A3 109.5
N1A C2A C3A 124.2(2)
N1A C2A C1A 114.9(2)
C3A C2A C1A 120.9(2)
C4A C3A C2A 120.5(2)
C4A C3A C7A 120.01(19)
C2A C3A C7A 119.01(19)
N2A C4A C3A 121.93(19)
N2A C4A C5A 114.97(19)
C3A C4A C5A 123.1(2)
C4A C5A H5A1 109.5
C4A C5A H5A2 109.5
H5A1 C5A H5A2 109.5
C4A C5A H5A3 109.5
H5A1 C5A H5A3 109.5
H5A2 C5A H5A3 109.5
N2A C6A H6A1 109.5
N2A C6A H6A2 109.5
H6A1 C6A H6A2 109.5
N2A C6A H6A3 109.5
H6A1 C6A H6A3 109.5
H6A2 C6A H6A3 109.5
C12A C7A C8A 118.0(2)
C12A C7A C3A 118.0(2)
C8A C7A C3A 123.9(2)
C9A C8A C7A 119.2(2)
C9A C8A C13A 118.4(2)
C7A C8A C13A 122.4(2)
C10A C9A C8A 121.1(2)
C10A C9A H9A 119.4
C8A C9A H9A 119.4
C11A C10A C9A 119.6(2)
C11A C10A H10A 120.2
C9A C10A H10A 120.2
C10A C11A C12A 119.9(2)
C10A C11A H11A 120.0
C12A C11A H11A 120.0
C11A C12A C7A 122.1(2)
C11A C12A H12A 118.9
C7A C12A H12A 118.9
O3A C13A O4A 122.1(2)
O3A C13A C8A 126.2(2)
O4A C13A C8A 111.7(2)
O4A C14A H14A 109.5
O4A C14A H14B 109.5
H14A C14A H14B 109.5
O4A C14A H14C 109.5
H14A C14A H14C 109.5
H14B C14A H14C 109.5
O1B S1B O2B 115.51(12)
O1B S1B N1B 110.67(11)
O2B S1B N1B 110.22(11)
O1B S1B N2B 107.50(10)
O2B S1B N2B 106.78(9)
N1B S1B N2B 105.57(10)
C13B O4B C14B 116.48(18)
C2B N1B S1B 123.38(17)
C4B N2B C6B 122.43(19)
C4B N2B S1B 122.41(15)
C6B N2B S1B 114.83(16)
C2B C1B H1B1 109.5
C2B C1B H1B2 109.5
H1B1 C1B H1B2 109.5
C2B C1B H1B3 109.5
H1B1 C1B H1B3 109.5
H1B2 C1B H1B3 109.5
N1B C2B C3B 125.0(2)
N1B C2B C1B 114.1(2)
C3B C2B C1B 120.9(2)
C4B C3B C2B 120.5(2)
C4B C3B C7B 120.79(19)
C2B C3B C7B 118.7(2)
N2B C4B C3B 121.77(19)
N2B C4B C5B 115.88(19)
C3B C4B C5B 122.3(2)
C4B C5B H5B1 109.5
C4B C5B H5B2 109.5
H5B1 C5B H5B2 109.5
C4B C5B H5B3 109.5
H5B1 C5B H5B3 109.5
H5B2 C5B H5B3 109.5
N2B C6B H6B1 109.5
N2B C6B H6B2 109.5
H6B1 C6B H6B2 109.5
N2B C6B H6B3 109.5
H6B1 C6B H6B3 109.5
H6B2 C6B H6B3 109.5
C12B C7B C8B 117.9(2)
C12B C7B C3B 118.2(2)
C8B C7B C3B 123.80(19)
C9B C8B C7B 119.3(2)
C9B C8B C13B 119.0(2)
C7B C8B C13B 121.7(2)
C10B C9B C8B 121.4(2)
C10B C9B H9B 119.3
C8B C9B H9B 119.3
C9B C10B C11B 119.9(2)
C9B C10B H10B 120.0
C11B C10B H10B 120.0
C10B C11B C12B 119.7(2)
C10B C11B H11B 120.2
C12B C11B H11B 120.2
C7B C12B C11B 121.7(2)
C7B C12B H12B 119.1
C11B C12B H12B 119.1
O3B C13B O4B 122.7(2)
O3B C13B C8B 125.6(2)
O4B C13B C8B 111.7(2)
O4B C14B H14D 109.5
O4B C14B H14E 109.5
H14D C14B H14E 109.5
O4B C14B H14F 109.5
H14D C14B H14F 109.5
H14E C14B H14F 109.5

loop_
_geom_bond_atom_site_label_1
_geom_bond_atom_site_label_2
_geom_bond_distance
S1A O1A 1.4223(17)
S1A O2A 1.4233(19)
S1A N1A 1.578(2)
S1A N2A 1.6781(18)
O3A C13A 1.204(3)
O4A C13A 1.344(3)
O4A C14A 1.434(3)
N1A C2A 1.326(3)
N2A C4A 1.371(3)
N2A C6A 1.486(3)
C1A C2A 1.496(3)
C1A H1A1 0.9800
C1A H1A2 0.9800
C1A H1A3 0.9800
C2A C3A 1.415(3)
C3A C4A 1.377(3)
C3A C7A 1.502(3)
C4A C5A 1.498(3)
C5A H5A1 0.9800
C5A H5A2 0.9800
C5A H5A3 0.9800
C6A H6A1 0.9800
C6A H6A2 0.9800
C6A H6A3 0.9800
C7A C12A 1.388(3)
C7A C8A 1.420(3)
C8A C9A 1.395(3)
C8A C13A 1.481(3)
C9A C10A 1.389(4)
C9A H9A 0.9500
C10A C11A 1.376(3)
C10A H10A 0.9500
C11A C12A 1.381(3)
C11A H11A 0.9500
C12A H12A 0.9500
C14A H14A 0.9800
C14A H14B 0.9800
C14A H14C 0.9800
S1B O1B 1.4171(18)
S1B O2B 1.4247(17)
S1B N1B 1.577(2)
S1B N2B 1.6793(19)
O3B C13B 1.211(3)
O4B C13B 1.329(3)
O4B C14B 1.453(3)
N1B C2B 1.326(3)
N2B C4B 1.368(3)
N2B C6B 1.480(3)
C1B C2B 1.505(3)
C1B H1B1 0.9800
C1B H1B2 0.9800
C1B H1B3 0.9800
C2B C3B 1.407(3)
C3B C4B 1.383(3)
C3B C7B 1.500(3)
C4B C5B 1.492(3)
C5B H5B1 0.9800
C5B H5B2 0.9800
C5B H5B3 0.9800
C6B H6B1 0.9800
C6B H6B2 0.9800
C6B H6B3 0.9800
C7B C12B 1.391(3)
C7B C8B 1.419(3)
C8B C9B 1.394(3)
C8B C13B 1.493(3)
C9B C10B 1.372(3)
C9B H9B 0.9500
C10B C11B 1.378(4)
C10B H10B 0.9500
C11B C12B 1.391(3)
C11B H11B 0.9500
C12B H12B 0.9500
C14B H14D 0.9800
C14B H14E 0.9800
C14B H14F 0.9800

loop_
_geom_torsion_atom_site_label_1
_geom_torsion_atom_site_label_2
_geom_torsion_atom_site_label_3
_geom_torsion_atom_site_label_4
_geom_torsion
O1A S1A N1A C2A 95.6(2)
O2A S1A N1A C2A -135.4(2)
N2A S1A N1A C2A -20.1(3)
O1A S1A N2A C4A -96.67(19)
O2A S1A N2A C4A 138.84(18)
N1A S1A N2A C4A 21.7(2)
O1A S1A N2A C6A 75.8(2)
O2A S1A N2A C6A -48.72(19)
N1A S1A N2A C6A -165.88(19)
S1A N1A C2A C3A 8.8(4)
S1A N1A C2A C1A -172.1(2)
N1A C2A C3A C4A 5.5(4)
C1A C2A C3A C4A -173.6(2)
N1A C2A C3A C7A 177.7(2)
C1A C2A C3A C7A -1.3(3)
C6A N2A C4A C3A 176.2(2)
S1A N2A C4A C3A -11.9(3)
C6A N2A C4A C5A -2.4(3)
S1A N2A C4A C5A 169.47(16)
C2A C3A C4A N2A -3.3(3)
C7A C3A C4A N2A -175.4(2)
C2A C3A C4A C5A 175.3(2)
C7A C3A C4A C5A 3.1(3)
C4A C3A C7A C12A 96.2(3)
C2A C3A C7A C12A -76.1(3)
C4A C3A C7A C8A -86.8(3)
C2A C3A C7A C8A 100.9(3)
C12A C7A C8A C9A 0.1(3)
C3A C7A C8A C9A -177.0(2)
C12A C7A C8A C13A -178.2(2)
C3A C7A C8A C13A 4.7(3)
C7A C8A C9A C10A 0.7(3)
C13A C8A C9A C10A 179.1(2)
C8A C9A C10A C11A -0.9(4)
C9A C10A C11A C12A 0.3(3)
C10A C11A C12A C7A 0.5(3)
C8A C7A C12A C11A -0.7(3)
C3A C7A C12A C11A 176.6(2)
C14A O4A C13A O3A -2.0(3)
C14A O4A C13A C8A 179.1(2)
C9A C8A C13A O3A -161.3(2)
C7A C8A C13A O3A 16.9(4)
C9A C8A C13A O4A 17.5(3)
C7A C8A C13A O4A -164.2(2)
O1B S1B N1B C2B 103.6(2)
O2B S1B N1B C2B -127.4(2)
N2B S1B N1B C2B -12.5(2)
O1B S1B N2B C4B -106.12(19)
O2B S1B N2B C4B 129.36(19)
N1B S1B N2B C4B 12.1(2)
O1B S1B N2B C6B 67.42(19)
O2B S1B N2B C6B -57.1(2)
N1B S1B N2B C6B -174.41(18)
S1B N1B C2B C3B 7.2(4)
S1B N1B C2B C1B -174.6(2)
N1B C2B C3B C4B 1.3(4)
C1B C2B C3B C4B -176.7(2)
N1B C2B C3B C7B -178.7(2)
C1B C2B C3B C7B 3.2(3)
C6B N2B C4B C3B -179.1(2)
S1B N2B C4B C3B -6.1(3)
C6B N2B C4B C5B 3.4(3)
S1B N2B C4B C5B 176.44(17)
C2B C3B C4B N2B -1.6(3)
C7B C3B C4B N2B 178.5(2)
C2B C3B C4B C5B 175.7(2)
C7B C3B C4B C5B -4.2(3)
C4B C3B C7B C12B -97.4(3)
C2B C3B C7B C12B 82.7(3)
C4B C3B C7B C8B 86.7(3)
C2B C3B C7B C8B -93.2(3)
C12B C7B C8B C9B -0.1(3)
C3B C7B C8B C9B 175.9(2)
C12B C7B C8B C13B 179.3(2)
C3B C7B C8B C13B -4.7(3)
C7B C8B C9B C10B 0.2(3)
C13B C8B C9B C10B -179.2(2)
C8B C9B C10B C11B -0.1(4)
C9B C10B C11B C12B -0.1(4)
C8B C7B C12B C11B -0.1(3)
C3B C7B C12B C11B -176.3(2)
C10B C11B C12B C7B 0.2(4)
C14B O4B C13B O3B 1.7(3)
C14B O4B C13B C8B -178.6(2)
C9B C8B C13B O3B 163.0(2)
C7B C8B C13B O3B -16.5(4)
C9B C8B C13B O4B -16.7(3)
C7B C8B C13B O4B 163.9(2)

loop_
_cod_related_entry_id
_cod_related_entry_database
_cod_related_entry_code
1 ChemSpider 30658221
